data_1514650
loop_
_publ_author_name
'Jeon, Ie-Rang'
'Calancea, Sergiu'
'Panja, Anangamohan'
'Pi\~nero Cruz, Dalice M.'
'Koumousi, Evangelia S.'
'Dechambenoit, Pierre'
'Coulon, Claude'
'Wattiaux, Alain'
'Rosa, Patrick'
'Mathoni\`ere, Corine'
'Cl\'erac, Rodolphe'

_publ_section_title
;
 Spin crossover or intra-molecular electron transfer in a cyanido-bridged
 Fe/Co dinuclear dumbbell: a matter of state
;
_journal_issue 6
_journal_name_full 'Chemical Science'
_journal_page_first 2463
_journal_paper_doi 10.1039/c3sc22069a
_journal_volume 4
_journal_year 2013
_chemical_formula_moiety 'C22 H11 Fe N8, 2(C16 H36 N), 6(H2 O)'
_chemical_formula_sum 'C54 H95 Fe N10 O6'
_chemical_formula_weight 1036.25
_chemical_name_systematic
;
?
;
_space_group_IT_number 4
_symmetry_cell_setting monoclinic
_symmetry_space_group_name_Hall 'P 2yb'
_symmetry_space_group_name_H-M 'P 1 21 1'
_atom_sites_solution_hydrogens geom
_atom_sites_solution_primary direct
_atom_sites_solution_secondary difmap
_audit_creation_method SHELXL-97
_cell_angle_alpha 90.00
_cell_angle_beta 111.875(2)
_cell_angle_gamma 90.00
_cell_formula_units_Z 4
_cell_length_a 21.267(2)
_cell_length_b 11.4830(13)
_cell_length_c 26.049(3)
_cell_measurement_reflns_used 7845
_cell_measurement_temperature 100(2)
_cell_measurement_theta_max 23.75
_cell_measurement_theta_min 2.36
_cell_volume 5903.4(11)
_computing_cell_refinement 'Bruker SAINT'
_computing_data_collection 'Bruker APEX2'
_computing_data_reduction 'Bruker SAINT'
_computing_molecular_graphics ORTEP-32
_computing_publication_material 'WINGX (Farrugia)'
_computing_structure_refinement 'SHELXL-97 (Sheldrick, 2008)'
_computing_structure_solution 'AUTOSTRUCTURE (Bruker)'
_diffrn_ambient_temperature 100(2)
_diffrn_measured_fraction_theta_full 0.991
_diffrn_measured_fraction_theta_max 0.991
_diffrn_measurement_device_type 'Bruker APEX-II CCD'
_diffrn_measurement_method 'phi and omega scans'
_diffrn_radiation_monochromator graphite
_diffrn_radiation_source 'fine-focus sealed tube'
_diffrn_radiation_type MoK\a
_diffrn_radiation_wavelength 0.71073
_diffrn_reflns_av_R_equivalents 0.0375
_diffrn_reflns_av_sigmaI/netI 0.0895
_diffrn_reflns_limit_h_max 18
_diffrn_reflns_limit_h_min -25
_diffrn_reflns_limit_k_max 13
_diffrn_reflns_limit_k_min -13
_diffrn_reflns_limit_l_max 31
_diffrn_reflns_limit_l_min -30
_diffrn_reflns_number 39068
_diffrn_reflns_theta_full 25.38
_diffrn_reflns_theta_max 25.38
_diffrn_reflns_theta_min 2.35
_exptl_absorpt_coefficient_mu 0.309
_exptl_absorpt_correction_T_max 0.9938
_exptl_absorpt_correction_T_min 0.9408
_exptl_absorpt_correction_type multi-scan
_exptl_absorpt_process_details SADABS
_exptl_crystal_colour blue
_exptl_crystal_density_diffrn 1.166
_exptl_crystal_density_meas ?
_exptl_crystal_density_method 'not measured'
_exptl_crystal_description plate
_exptl_crystal_F_000 2252
_exptl_crystal_size_max 0.20
_exptl_crystal_size_mid 0.10
_exptl_crystal_size_min 0.02
_refine_diff_density_max 0.853
_refine_diff_density_min -0.417
_refine_diff_density_rms 0.075
_refine_ls_abs_structure_details 'Flack H D (1983), Acta Cryst. A39, 876-881'
_refine_ls_abs_structure_Flack 0.00(2)
_refine_ls_extinction_method none
_refine_ls_goodness_of_fit_ref 1.028
_refine_ls_hydrogen_treatment riding
_refine_ls_matrix_type full
_refine_ls_number_parameters 1337
_refine_ls_number_reflns 20672
_refine_ls_number_restraints 66
_refine_ls_restrained_S_all 1.039
_refine_ls_R_factor_all 0.1395
_refine_ls_R_factor_gt 0.0846
_refine_ls_shift/su_max 0.040
_refine_ls_shift/su_mean 0.001
_refine_ls_structure_factor_coef Fsqd
_refine_ls_weighting_details 'calc w=1/[\s^2^(Fo^2^)+(0.1405P)^2^+3.4193P] where P=(Fo^2^+2Fc^2^)/3'
_refine_ls_weighting_scheme calc
_refine_ls_wR_factor_gt 0.2127
_refine_ls_wR_factor_ref 0.2525
_reflns_number_gt 12993
_reflns_number_total 20672
_reflns_threshold_expression >2sigma(I)
_cod_data_source_file c3sc22069a.txt
_cod_data_source_block compound1
_cod_depositor_comments
;
The following automatic conversions were performed:

'_exptl_crystal_density_meas' value 'not measured' was changed to '?'
- the value is perceived as not measured.

Automatic conversion script
Id: cif_fix_values 3008 2015-01-20 13:52:24Z robertas 
;
_cod_original_sg_symbol_H-M P21
_cod_database_code 1514650

loop_
_symmetry_equiv_pos_as_xyz
'x, y, z'
'-x, y+1/2, -z'

loop_
_atom_site_label
_atom_site_type_symbol
_atom_site_fract_x
_atom_site_fract_y
_atom_site_fract_z
_atom_site_U_iso_or_equiv
_atom_site_adp_type
_atom_site_occupancy
_atom_site_symmetry_multiplicity
_atom_site_calc_flag
_atom_site_refinement_flags
_atom_site_disorder_assembly
_atom_site_disorder_group
Fe2 Fe 0.25210(5) 0.36393(7) 0.37984(4) 0.0455(2) Uani 1 1 d . . .
Fe1 Fe 0.30302(5) 0.18763(8) 0.94559(4) 0.0493(3) Uani 1 1 d . . .
N3 N 0.3474(3) 0.1106(4) 1.0161(2) 0.0470(13) Uani 1 1 d . . .
N10 N 0.4368(3) 0.3959(5) 0.3714(2) 0.0478(14) Uani 1 1 d . . .
N6 N 0.3238(3) 0.2600(4) 0.4248(2) 0.0423(13) Uani 1 1 d . . .
N7 N 0.3253(3) 0.4178(4) 0.3571(2) 0.0391(11) Uani 1 1 d . . .
N13 N 0.2548(4) 0.3868(6) 1.0027(2) 0.0674(18) Uani 1 1 d . . .
N16 N 0.2822(3) 0.5579(5) 0.4696(3) 0.0591(16) Uani 1 1 d . . .
C35 C 0.3848(3) 0.3601(5) 0.3837(2) 0.0381(13) Uani 1 1 d . . .
N1 N 0.2876(3) 0.2891(5) 0.8828(2) 0.0535(15) Uani 1 1 d . . .
C34 C 0.3846(3) 0.2692(5) 0.4230(2) 0.0412(14) Uani 1 1 d . . .
C41 C 0.3406(3) 0.4984(5) 0.3246(3) 0.0404(14) Uani 1 1 d . . .
N4 N 0.4441(3) 0.0887(5) 1.0926(2) 0.0544(15) Uani 1 1 d . . .
C33 C 0.4369(3) 0.1977(5) 0.4553(3) 0.0465(15) Uani 1 1 d . . .
H33 H 0.4800 0.2032 0.4543 0.056 Uiso 1 1 calc R . .
C40 C 0.2998(3) 0.5822(5) 0.2884(3) 0.0462(16) Uani 1 1 d . . .
H40 H 0.2542 0.5905 0.2827 0.055 Uiso 1 1 calc R . .
N2 N 0.3915(3) 0.2637(5) 0.9698(2) 0.0476(13) Uani 1 1 d . . .
N23 N 0.1576(3) 0.8737(5) 0.3470(3) 0.0657(18) Uani 1 1 d . . .
N5 N 0.3318(3) 0.4374(6) 0.8471(3) 0.0592(16) Uani 1 1 d . . .
N12 N 0.3458(3) -0.0198(6) 0.8892(3) 0.0681(18) Uani 1 1 d . . .
C32 C 0.4226(4) 0.1181(6) 0.4893(3) 0.0546(19) Uani 1 1 d . . .
H32 H 0.4569 0.0701 0.5121 0.066 Uiso 1 1 calc R . .
C59 C 0.2811(3) 0.8054(6) 0.3830(3) 0.0546(17) Uani 1 1 d . . .
H59A H 0.2680 0.7377 0.3990 0.066 Uiso 1 1 calc R . .
H59B H 0.2794 0.7844 0.3465 0.066 Uiso 1 1 calc R . .
C31 C 0.3581(4) 0.1089(6) 0.4898(3) 0.0572(19) Uani 1 1 d . . .
H31 H 0.3479 0.0537 0.5117 0.069 Uiso 1 1 calc R . .
C37 C 0.4391(4) 0.5569(6) 0.3065(3) 0.0507(16) Uani 1 1 d . . .
H37 H 0.4847 0.5478 0.3123 0.061 Uiso 1 1 calc R . .
C61 C 0.4043(3) 0.7449(6) 0.4223(3) 0.0500(16) Uani 1 1 d . . .
H61A H 0.3958 0.6786 0.4412 0.075 Uiso 1 1 calc R . .
H61B H 0.4494 0.7732 0.4421 0.075 Uiso 1 1 calc R . .
H61C H 0.3999 0.7228 0.3856 0.075 Uiso 1 1 calc R . .
N17 N 0.2077(3) 0.1768(6) 0.2873(2) 0.0608(16) Uani 1 1 d . . .
C38 C 0.4006(4) 0.6416(6) 0.2706(3) 0.0607(19) Uani 1 1 d . . .
H38 H 0.4204 0.6910 0.2527 0.073 Uiso 1 1 calc R . .
N8 N 0.2022(3) 0.2799(5) 0.4173(3) 0.0590(16) Uani 1 1 d . . .
C39 C 0.3309(4) 0.6525(6) 0.2613(3) 0.0550(18) Uani 1 1 d . . .
H39 H 0.3052 0.7082 0.2364 0.066 Uiso 1 1 calc R . .
C58 C 0.2309(3) 0.9048(5) 0.3780(3) 0.0485(17) Uani 1 1 d . . .
H58A H 0.2364 0.9304 0.4149 0.058 Uiso 1 1 calc R . .
H58B H 0.2425 0.9699 0.3594 0.058 Uiso 1 1 calc R . .
C2 C 0.4008(3) 0.3465(7) 0.9376(3) 0.0505(17) Uani 1 1 d . . .
C1 C 0.3416(3) 0.3638(7) 0.8877(3) 0.0510(16) Uani 1 1 d . . .
C12 C 0.4020(5) -0.0741(7) 1.1372(3) 0.067(2) Uani 1 1 d . . .
H12 H 0.4415 -0.0847 1.1682 0.081 Uiso 1 1 calc R . .
C60 C 0.3532(3) 0.8406(6) 0.4191(2) 0.0469(16) Uani 1 1 d . . .
H60A H 0.3552 0.8581 0.4561 0.056 Uiso 1 1 calc R . .
H60B H 0.3654 0.9107 0.4041 0.056 Uiso 1 1 calc R . .
C36 C 0.4085(3) 0.4858(5) 0.3335(3) 0.0450(15) Uani 1 1 d . . .
N20 N 0.2893(5) 0.3089(6) 0.6380(4) 0.090(3) Uani 1 1 d . . .
N15 N 0.1365(3) 0.5199(6) 0.3070(4) 0.083(2) Uani 1 1 d . . .
C3 C 0.4617(4) 0.4074(7) 0.9554(3) 0.064(2) Uani 1 1 d . . .
H3 H 0.4692 0.4661 0.9338 0.076 Uiso 1 1 calc R . .
C7 C 0.4124(4) 0.1448(6) 1.0450(3) 0.0519(17) Uani 1 1 d . . .
C13 C 0.3976(4) 0.0118(6) 1.0962(3) 0.0527(17) Uani 1 1 d . . .
N21 N 0.2863(5) 0.2809(7) 0.1617(3) 0.096(3) Uani 1 1 d D . .
C8 C 0.3372(4) 0.0233(5) 1.0497(3) 0.0470(16) Uani 1 1 d . . .
C43 C 0.2714(4) 0.4861(5) 0.4368(3) 0.0526(17) Uani 1 1 d . . .
C6 C 0.4383(3) 0.2348(6) 1.0198(3) 0.0502(16) Uani 1 1 d . . .
N9 N 0.2056(5) 0.1317(6) 0.4772(3) 0.082(2) Uani 1 1 d . . .
C14 C 0.2648(4) 0.4138(8) 0.8121(3) 0.069(2) Uani 1 1 d . . .
C5 C 0.4996(4) 0.2925(7) 1.0402(3) 0.0552(17) Uani 1 1 d . . .
H5 H 0.5321 0.2754 1.0748 0.066 Uiso 1 1 calc R . .
C19 C 0.1716(4) 0.2830(9) 0.8061(3) 0.071(2) Uani 1 1 d . . .
H19 H 0.1541 0.2219 0.8202 0.085 Uiso 1 1 calc R . .
C87 C 0.3299(5) 0.3031(8) 0.6010(4) 0.090(3) Uani 1 1 d . . .
H87A H 0.2993 0.2857 0.5636 0.108 Uiso 1 1 calc R . .
H87B H 0.3619 0.2393 0.6133 0.108 Uiso 1 1 calc R . .
C17 C 0.1578(5) 0.4242(11) 0.7356(3) 0.089(3) Uani 1 1 d . . .
H17 H 0.1297 0.4574 0.7024 0.107 Uiso 1 1 calc R . .
C22 C 0.2136(5) 0.1152(7) 0.9218(3) 0.061(2) Uani 1 1 d . . .
C29 C 0.2373(4) 0.1921(6) 0.4511(3) 0.0587(19) Uani 1 1 d . . .
C11 C 0.3463(5) -0.1390(8) 1.1289(3) 0.072(2) Uani 1 1 d . . .
H11 H 0.3484 -0.1970 1.1544 0.086 Uiso 1 1 calc R . .
N22 N 0.1611(5) 0.6967(8) 0.8853(3) 0.108(3) Uani 1 1 d D . .
C90 C 0.4522(5) 0.4962(8) 0.5620(4) 0.081(2) Uani 1 1 d . . .
H90A H 0.4193 0.5528 0.5414 0.121 Uiso 1 1 calc R . .
H90B H 0.4807 0.4763 0.5421 0.121 Uiso 1 1 calc R . .
H90C H 0.4795 0.5280 0.5974 0.121 Uiso 1 1 calc R . .
C30 C 0.3096(4) 0.1835(6) 0.4570(3) 0.0541(17) Uani 1 1 d . . .
C9 C 0.2795(5) -0.0439(6) 1.0429(3) 0.066(2) Uani 1 1 d . . .
H9 H 0.2394 -0.0354 1.0124 0.079 Uiso 1 1 calc R . .
C62 C 0.1337(4) 0.7887(7) 0.3812(5) 0.096(4) Uani 1 1 d . . .
H62A H 0.1643 0.7226 0.3911 0.115 Uiso 1 1 calc R . .
H62B H 0.0891 0.7600 0.3583 0.115 Uiso 1 1 calc R . .
C54 C 0.1457(5) 0.8162(7) 0.2933(4) 0.090(3) Uani 1 1 d . . .
H54A H 0.0975 0.8022 0.2751 0.108 Uiso 1 1 calc R . .
H54B H 0.1680 0.7409 0.3006 0.108 Uiso 1 1 calc R . .
C4 C 0.5102(4) 0.3793(8) 1.0055(3) 0.064(2) Uani 1 1 d . . .
H4 H 0.5516 0.4182 1.0172 0.077 Uiso 1 1 calc R . .
C88 C 0.3687(5) 0.4141(8) 0.6000(4) 0.081(3) Uani 1 1 d . . .
H88A H 0.3943 0.4398 0.6375 0.098 Uiso 1 1 calc R . .
H88B H 0.3373 0.4754 0.5810 0.098 Uiso 1 1 calc R . .
C20 C 0.2710(4) 0.3125(6) 0.9812(3) 0.0519(17) Uani 1 1 d . . .
C91 C 0.2372(6) 0.4089(7) 0.6196(5) 0.092(3) Uani 1 1 d . . .
H91A H 0.2101 0.4062 0.6424 0.111 Uiso 1 1 calc R . .
H91B H 0.2619 0.4819 0.6275 0.111 Uiso 1 1 calc R . .
C15 C 0.2379(4) 0.3223(7) 0.8336(3) 0.062(2) Uani 1 1 d . . .
C89 C 0.4168(5) 0.3895(7) 0.5700(4) 0.074(2) Uani 1 1 d . . .
H89A H 0.4503 0.3329 0.5911 0.088 Uiso 1 1 calc R . .
H89B H 0.3912 0.3556 0.5342 0.088 Uiso 1 1 calc R . .
C27 C 0.1410(5) 0.2760(6) 0.4232(5) 0.081(3) Uani 1 1 d . . .
C44 C 0.1812(4) 0.4617(6) 0.3339(4) 0.058(2) Uani 1 1 d . . .
C10 C 0.2862(5) -0.1233(7) 1.0841(3) 0.070(2) Uani 1 1 d . . .
H10 H 0.2488 -0.1682 1.0819 0.084 Uiso 1 1 calc R . .
C16 C 0.2252(5) 0.4653(10) 0.7618(3) 0.084(3) Uani 1 1 d . . .
H16 H 0.2424 0.5241 0.7462 0.100 Uiso 1 1 calc R . .
C53 C 0.1194(4) 0.9896(6) 0.3377(4) 0.070(2) Uani 1 1 d . . .
H53A H 0.1269 1.0248 0.3734 0.084 Uiso 1 1 calc R . .
H53B H 0.1380 1.0417 0.3177 0.084 Uiso 1 1 calc R . .
C55 C 0.1699(5) 0.8819(7) 0.2530(4) 0.094(3) Uani 1 1 d . . .
H55A H 0.1482 0.9576 0.2448 0.113 Uiso 1 1 calc R . .
H55B H 0.2185 0.8936 0.2695 0.113 Uiso 1 1 calc R . .
C95 C 0.2513(5) 0.1949(7) 0.6292(4) 0.086(3) Uani 1 1 d . . .
H95A H 0.2838 0.1331 0.6452 0.103 Uiso 1 1 calc R . .
H95B H 0.2307 0.1806 0.5897 0.103 Uiso 1 1 calc R . .
C18 C 0.1339(5) 0.3363(10) 0.7586(3) 0.083(3) Uani 1 1 d . . .
H18 H 0.0893 0.3122 0.7406 0.100 Uiso 1 1 calc R . .
C21 C 0.3312(4) 0.0568(7) 0.9099(3) 0.0579(18) Uani 1 1 d . . .
C52 C 0.0432(4) 0.9783(7) 0.3057(5) 0.101(4) Uani 1 1 d . . .
H52A H 0.0249 0.9177 0.3221 0.121 Uiso 1 1 calc R . .
H52B H 0.0346 0.9570 0.2676 0.121 Uiso 1 1 calc R . .
C84 C 0.4254(7) 0.2556(10) 0.7839(5) 0.121(4) Uani 1 1 d . . .
H84A H 0.4723 0.2300 0.7978 0.146 Uiso 1 1 calc R . .
H84B H 0.4238 0.3331 0.7982 0.146 Uiso 1 1 calc R . .
C114 C 0.1506(7) 0.6291(11) 0.0649(5) 0.118(4) Uani 1 1 d . . .
H11A H 0.1795 0.6342 0.0442 0.176 Uiso 1 1 calc R . .
H11B H 0.1384 0.7060 0.0723 0.176 Uiso 1 1 calc R . .
H11C H 0.1104 0.5864 0.0440 0.176 Uiso 1 1 calc R . .
C26 C 0.0822(5) 0.3460(8) 0.4003(6) 0.107(4) Uani 1 1 d . . .
H26 H 0.0807 0.4085 0.3771 0.129 Uiso 1 1 calc R . .
C86 C 0.3333(6) 0.3285(8) 0.6983(5) 0.095(3) Uani 1 1 d . . .
H86A H 0.3453 0.4103 0.7036 0.114 Uiso 1 1 calc R . .
H86B H 0.3070 0.3102 0.7207 0.114 Uiso 1 1 calc R . .
C56 C 0.1525(6) 0.8136(9) 0.2020(4) 0.118(5) Uani 1 1 d DU . .
H56A H 0.1860 0.7531 0.2064 0.142 Uiso 1 1 calc R . .
H56B H 0.1085 0.7773 0.1926 0.142 Uiso 1 1 calc R . .
C28 C 0.1430(5) 0.1828(7) 0.4586(5) 0.087(3) Uani 1 1 d . . .
C113 C 0.1873(7) 0.5677(10) 0.1186(5) 0.116(4) Uani 1 1 d . . .
H11D H 0.2239 0.6168 0.1420 0.139 Uiso 1 1 calc R . .
H11E H 0.1563 0.5546 0.1375 0.139 Uiso 1 1 calc R . .
C83 C 0.3844(7) 0.1752(10) 0.8023(5) 0.122(4) Uani 1 1 d . . .
H83A H 0.3439 0.2140 0.8012 0.183 Uiso 1 1 calc R . .
H83B H 0.4100 0.1504 0.8395 0.183 Uiso 1 1 calc R . .
H83C H 0.3725 0.1086 0.7783 0.183 Uiso 1 1 calc R . .
C92 C 0.1896(7) 0.4106(9) 0.5599(5) 0.109(4) Uani 1 1 d . . .
H92A H 0.1729 0.3324 0.5486 0.131 Uiso 1 1 calc R . .
H92B H 0.2142 0.4354 0.5370 0.131 Uiso 1 1 calc R . .
C104 C 0.3516(7) 0.1149(9) 0.2279(4) 0.103(4) Uani 1 1 d . . .
H10A H 0.3898 0.1221 0.2163 0.124 Uiso 1 1 calc R . .
H10B H 0.3205 0.0579 0.2042 0.124 Uiso 1 1 calc R . .
C99 C 0.3461(6) 0.3005(10) 0.1438(4) 0.104(4) Uani 1 1 d . . .
H99A H 0.3288 0.3246 0.1054 0.125 Uiso 1 1 calc R . .
H99B H 0.3695 0.2270 0.1462 0.125 Uiso 1 1 calc R . .
C111 C 0.2479(8) 0.3901(9) 0.1649(6) 0.126(5) Uani 1 1 d . . .
H11F H 0.2788 0.4423 0.1918 0.152 Uiso 1 1 calc R . .
H11G H 0.2126 0.3689 0.1784 0.152 Uiso 1 1 calc R . .
C96 C 0.1965(6) 0.1863(9) 0.6529(6) 0.109(4) Uani 1 1 d . . .
H96A H 0.2162 0.2028 0.6922 0.131 Uiso 1 1 calc R . .
H96B H 0.1624 0.2452 0.6358 0.131 Uiso 1 1 calc R . .
C105 C 0.3776(7) 0.0711(9) 0.2900(5) 0.102(4) Uani 1 1 d . . .
H10C H 0.4102 0.1264 0.3134 0.123 Uiso 1 1 calc R . .
H10D H 0.3397 0.0676 0.3021 0.123 Uiso 1 1 calc R . .
C24 C 0.0293(8) 0.2247(11) 0.4474(9) 0.173(8) Uani 1 1 d . . .
H24 H -0.0101 0.2075 0.4533 0.207 Uiso 1 1 calc R . .
C85 C 0.3964(6) 0.2582(9) 0.7182(5) 0.102(3) Uani 1 1 d . . .
H85A H 0.4296 0.2922 0.7053 0.123 Uiso 1 1 calc R . .
H85B H 0.3869 0.1796 0.7038 0.123 Uiso 1 1 calc R . .
C106 C 0.4101(7) -0.0476(11) 0.2962(5) 0.123(5) Uani 1 1 d . . .
H10E H 0.3786 -0.1016 0.2718 0.185 Uiso 1 1 calc R . .
H10F H 0.4226 -0.0737 0.3337 0.185 Uiso 1 1 calc R . .
H10G H 0.4499 -0.0429 0.2871 0.185 Uiso 1 1 calc R . .
C93 C 0.1281(7) 0.4947(9) 0.5505(7) 0.124(4) Uani 1 1 d . . .
H93A H 0.1449 0.5671 0.5699 0.148 Uiso 1 1 calc R . .
H93B H 0.1072 0.5126 0.5113 0.148 Uiso 1 1 calc R . .
C74 C 0.1393(6) 0.7724(11) 0.9220(6) 0.147(6) Uani 1 1 d D . .
H74A H 0.1482 0.7303 0.9563 0.176 Uiso 1 1 calc R . .
H74B H 0.1685 0.8403 0.9309 0.176 Uiso 1 1 calc R . .
C63 C 0.1299(6) 0.8422(10) 0.4353(6) 0.111(4) Uani 1 1 d . . .
H63A H 0.1722 0.8816 0.4559 0.133 Uiso 1 1 calc R . .
H63B H 0.0937 0.8993 0.4257 0.133 Uiso 1 1 calc R . .
C23 C 0.0854(8) 0.1549(9) 0.4731(7) 0.132(5) Uani 1 1 d . . .
H23 H 0.0859 0.0955 0.4974 0.158 Uiso 1 1 calc R . .
C107 C 0.2411(6) 0.1992(11) 0.1183(5) 0.118(4) Uani 1 1 d D . .
H10H H 0.2347 0.2317 0.0823 0.142 Uiso 1 1 calc R . .
H10I H 0.2652 0.1262 0.1215 0.142 Uiso 1 1 calc R . .
C50 C 0.0306(6) 1.1957(10) 0.2767(7) 0.162(7) Uani 1 1 d . . .
H50A H 0.0223 1.1715 0.2395 0.243 Uiso 1 1 calc R . .
H50B H 0.0781 1.2111 0.2956 0.243 Uiso 1 1 calc R . .
H50C H 0.0052 1.2651 0.2761 0.243 Uiso 1 1 calc R . .
C79 C 0.1165(7) 0.5893(8) 0.8639(4) 0.140(5) Uani 1 1 d D . .
H79A H 0.0721 0.6136 0.8386 0.168 Uiso 1 1 calc R . .
H79B H 0.1363 0.5404 0.8436 0.168 Uiso 1 1 calc R . .
C51 C 0.0083(4) 1.0973(8) 0.3076(7) 0.134(6) Uani 1 1 d . . .
H51A H -0.0404 1.0878 0.2908 0.161 Uiso 1 1 calc R . .
H51B H 0.0196 1.1200 0.3458 0.161 Uiso 1 1 calc R . .
C103 C 0.3178(7) 0.2255(9) 0.2219(4) 0.106(4) Uani 1 1 d . . .
H10J H 0.3500 0.2810 0.2456 0.128 Uiso 1 1 calc R . .
H10K H 0.2816 0.2172 0.2357 0.128 Uiso 1 1 calc R . .
C97 C 0.1644(7) 0.0750(10) 0.6450(7) 0.124(4) Uani 1 1 d U . .
H97A H 0.1961 0.0186 0.6685 0.149 Uiso 1 1 calc R . .
H97B H 0.1530 0.0511 0.6069 0.149 Uiso 1 1 calc R . .
C25 C 0.0280(6) 0.3176(10) 0.4138(8) 0.150(6) Uani 1 1 d . . .
H25 H -0.0112 0.3625 0.3997 0.180 Uiso 1 1 calc R . .
C112 C 0.2152(6) 0.4562(11) 0.1102(5) 0.110(4) Uani 1 1 d . . .
H11H H 0.2488 0.4696 0.0940 0.132 Uiso 1 1 calc R . .
H11I H 0.1792 0.4091 0.0847 0.132 Uiso 1 1 calc R . .
C64 C 0.1173(7) 0.7498(13) 0.4704(8) 0.157(7) Uani 1 1 d D . .
H64A H 0.0750 0.7103 0.4500 0.189 Uiso 1 1 calc R . .
H64B H 0.1535 0.6928 0.4805 0.189 Uiso 1 1 calc R . .
C80 C 0.1089(8) 0.5190(10) 0.9110(6) 0.132(5) Uani 1 1 d DU . .
H80A H 0.1527 0.5067 0.9403 0.158 Uiso 1 1 calc R . .
H80B H 0.0797 0.5592 0.9262 0.158 Uiso 1 1 calc R . .
C102 C 0.4856(12) 0.4987(14) 0.1536(11) 0.234(9) Uani 1 1 d DU . .
H10L H 0.4948 0.5433 0.1868 0.351 Uiso 1 1 calc R . .
H10M H 0.4582 0.5440 0.1223 0.351 Uiso 1 1 calc R . .
H10N H 0.5275 0.4788 0.1498 0.351 Uiso 1 1 calc R . .
C72 C 0.0584(8) 0.8750(13) 0.9496(10) 0.249(14) Uani 1 1 d D . .
H72A H 0.0595 0.8178 0.9774 0.299 Uiso 1 1 calc R . .
H72B H 0.0955 0.9288 0.9666 0.299 Uiso 1 1 calc R . .
C77 C 0.3531(6) 0.6646(12) 0.9654(9) 0.169(8) Uani 1 1 d D . .
H77A H 0.3565 0.5988 0.9432 0.203 Uiso 1 1 calc R . .
H77B H 0.3814 0.7267 0.9606 0.203 Uiso 1 1 calc R . .
C67 C 0.1641(12) 0.8201(18) 0.7522(8) 0.222(9) Uani 1 1 d DU . .
H67A H 0.1938 0.8860 0.7674 0.266 Uiso 1 1 calc R . .
H67B H 0.1176 0.8473 0.7388 0.266 Uiso 1 1 calc R . .
C75 C 0.2307(6) 0.6493(17) 0.9114(7) 0.194(9) Uani 1 1 d D . .
H75A H 0.2264 0.5781 0.9298 0.232 Uiso 1 1 calc R . .
H75B H 0.2439 0.6257 0.8810 0.232 Uiso 1 1 calc R . .
C109 C 0.1314(7) 0.0982(17) 0.0741(12) 0.291(15) Uani 1 1 d DU . .
H10O H 0.1498 0.1061 0.0454 0.350 Uiso 1 1 calc R . .
H10P H 0.1419 0.0193 0.0881 0.350 Uiso 1 1 calc R . .
C78 C 0.3765(13) 0.632(2) 1.0218(8) 0.219(11) Uani 1 1 d D . .
H78A H 0.3653 0.6912 1.0428 0.328 Uiso 1 1 calc R . .
H78B H 0.4247 0.6212 1.0356 0.328 Uiso 1 1 calc R . .
H78C H 0.3553 0.5598 1.0253 0.328 Uiso 1 1 calc R . .
C101 C 0.4520(11) 0.4000(13) 0.1564(11) 0.217(9) Uani 1 1 d DU . .
H10Q H 0.4864 0.3447 0.1775 0.261 Uiso 1 1 calc R . .
H10R H 0.4330 0.3699 0.1189 0.261 Uiso 1 1 calc R . .
C57 C 0.1517(15) 0.8909(19) 0.1608(7) 0.292(14) Uani 1 1 d DU . .
H57A H 0.1404 0.8499 0.1264 0.439 Uiso 1 1 calc R . .
H57B H 0.1956 0.9260 0.1706 0.439 Uiso 1 1 calc R . .
H57C H 0.1186 0.9505 0.1570 0.439 Uiso 1 1 calc R . .
C69 C 0.1556(7) 0.7648(11) 0.8395(6) 0.141(5) Uani 1 1 d D . .
H69A H 0.1808 0.8356 0.8539 0.169 Uiso 1 1 calc R . .
H69B H 0.1083 0.7873 0.8226 0.169 Uiso 1 1 calc R . .
C100 C 0.3978(10) 0.3922(13) 0.1783(8) 0.179(8) Uani 1 1 d D . .
H10S H 0.3758 0.4673 0.1756 0.215 Uiso 1 1 calc R . .
H10T H 0.4164 0.3693 0.2169 0.215 Uiso 1 1 calc R . .
C73 C 0.0700(7) 0.8136(12) 0.9033(9) 0.208(11) Uani 1 1 d D . .
H73A H 0.0390 0.7484 0.8909 0.249 Uiso 1 1 calc R . .
H73B H 0.0614 0.8666 0.8724 0.249 Uiso 1 1 calc R . .
C82 C 0.0673(11) 0.3407(14) 0.9321(7) 0.195(8) Uani 1 1 d U . .
H82A H 0.1082 0.3011 0.9542 0.292 Uiso 1 1 calc R . .
H82B H 0.0321 0.2847 0.9153 0.292 Uiso 1 1 calc R . .
H82C H 0.0537 0.3923 0.9551 0.292 Uiso 1 1 calc R . .
C94 C 0.0774(10) 0.4484(15) 0.5687(8) 0.170(7) Uani 1 1 d . . .
H94A H 0.0603 0.3767 0.5497 0.255 Uiso 1 1 calc R . .
H94B H 0.0410 0.5033 0.5610 0.255 Uiso 1 1 calc R . .
H94C H 0.0970 0.4340 0.6078 0.255 Uiso 1 1 calc R . .
C108 C 0.1738(8) 0.1723(16) 0.1190(11) 0.249(14) Uani 1 1 d D . .
H10U H 0.1797 0.1347 0.1539 0.299 Uiso 1 1 calc R . .
H10V H 0.1500 0.2450 0.1177 0.299 Uiso 1 1 calc R . .
C81 C 0.0797(13) 0.4108(12) 0.8871(7) 0.189(7) Uani 1 1 d U . .
H81A H 0.1103 0.3691 0.8737 0.227 Uiso 1 1 calc R . .
H81B H 0.0374 0.4239 0.8562 0.227 Uiso 1 1 calc R . .
C76 C 0.2833(7) 0.7039(18) 0.9464(9) 0.195(9) Uani 1 1 d D . .
H76A H 0.2734 0.7152 0.9796 0.234 Uiso 1 1 calc R . .
H76B H 0.2829 0.7808 0.9309 0.234 Uiso 1 1 calc R . .
C65 C 0.1139(12) 0.802(2) 0.5197(11) 0.37(3) Uani 1 1 d D . .
H65A H 0.1150 0.7421 0.5457 0.554 Uiso 1 1 calc R . .
H65B H 0.0727 0.8457 0.5102 0.554 Uiso 1 1 calc R . .
H65C H 0.1520 0.8531 0.5359 0.554 Uiso 1 1 calc R . .
C98 C 0.1039(9) 0.0743(16) 0.6574(10) 0.207(8) Uani 1 1 d U . .
H98A H 0.0863 -0.0035 0.6540 0.310 Uiso 1 1 calc R . .
H98B H 0.0706 0.1245 0.6320 0.310 Uiso 1 1 calc R . .
H98C H 0.1143 0.1015 0.6945 0.310 Uiso 1 1 calc R . .
C68 C 0.1751(12) 0.7274(14) 0.7959(7) 0.186(7) Uani 1 1 d DU . .
H68A H 0.1492 0.6587 0.7789 0.223 Uiso 1 1 calc R . .
H68B H 0.2226 0.7060 0.8109 0.223 Uiso 1 1 calc R . .
C71 C -0.0052(11) 0.939(2) 0.934(2) 0.38(3) Uani 1 1 d D . .
H71A H -0.0254 0.9443 0.8929 0.567 Uiso 1 1 d . . .
H71B H 0.0020 1.0157 0.9481 0.567 Uiso 1 1 d . . .
H71C H -0.0368 0.8984 0.9455 0.567 Uiso 1 1 d . . .
C110 C 0.0602(10) 0.099(3) 0.0458(18) 0.363(17) Uani 1 1 d DU . .
H11J H 0.0495 0.1655 0.0208 0.544 Uiso 1 1 d . . .
H11K H 0.0402 0.1142 0.0733 0.544 Uiso 1 1 d . . .
H11L H 0.0455 0.0304 0.0276 0.544 Uiso 1 1 d . . .
C66 C 0.1802(14) 0.7638(15) 0.7046(10) 0.247(13) Uani 1 1 d D . .
H66A H 0.1738 0.8202 0.6759 0.370 Uiso 1 1 calc R . .
H66B H 0.1505 0.6988 0.6900 0.370 Uiso 1 1 calc R . .
H66C H 0.2264 0.7374 0.7184 0.370 Uiso 1 1 calc R . .
N14 N 0.1615(4) 0.0742(7) 0.9080(3) 0.081(2) Uani 1 1 d . . .
C42 C 0.2245(3) 0.2461(6) 0.3210(3) 0.0459(16) Uani 1 1 d . . .
O1 O 0.5787(3) 0.1069(4) 1.17079(19) 0.0634(13) Uani 1 1 d . . .
O2 O 0.3234(3) 0.7314(5) 0.5509(2) 0.0779(16) Uani 1 1 d . . .
O3 O 0.4299(4) 0.5864(6) 0.7245(2) 0.100(2) Uani 1 1 d . . .
O4 O 0.3080(4) 0.6742(6) 0.6520(3) 0.109(2) Uani 1 1 d . . .
O5 O 0.3488(5) 0.8143(7) 0.8099(3) 0.135(4) Uani 1 1 d . . .
O6 O 0.2652(6) 0.9427(6) 0.5495(3) 0.141(4) Uani 1 1 d . . .
O7A O 0.0114(3) 0.6358(8) 0.2790(5) 0.093(3) Uani 0.80 1 d P A 1
O8A O 0.5470(4) 0.2734(7) 0.3531(4) 0.051(2) Uani 0.50 1 d P B 1
O9 O 0.0830(7) 1.1767(14) 0.1855(5) 0.098(4) Uani 0.50 1 d P . .
O10 O -0.0890(5) 0.9202(10) 0.8024(4) 0.066(3) Uani 0.50 1 d P . .
O11 O 0.3742(4) -0.0072(8) 0.6427(5) 0.173(5) Uani 1 1 d . . .
O13 O 0.3778(6) -0.1284(9) 0.7138(4) 0.074(3) Uani 0.50 1 d P C 1
O12 O 0.5735(5) 0.3923(9) 0.4325(4) 0.064(3) Uani 0.50 1 d P . .
O8B O 0.5009(6) 0.2713(10) 0.2881(5) 0.078(3) Uani 0.50 1 d P D 2
O13B O 0.3017(6) -0.1073(11) 0.7071(5) 0.082(4) Uani 0.50 1 d P E 2
O15 O 0.0274(7) 1.0690(19) 0.8319(6) 0.158(9) Uani 0.50 1 d P . .
O7B O 0.0150(16) 0.670(3) 0.230(2) 0.107(13) Uani 0.20 1 d P F 2

loop_
_atom_site_aniso_label
_atom_site_aniso_U_11
_atom_site_aniso_U_22
_atom_site_aniso_U_33
_atom_site_aniso_U_23
_atom_site_aniso_U_13
_atom_site_aniso_U_12
Fe2 0.0547(6) 0.0289(4) 0.0612(6) -0.0098(5) 0.0312(4) -0.0011(4)
Fe1 0.0579(6) 0.0481(5) 0.0523(5) -0.0114(5) 0.0324(4) 0.0024(4)
N3 0.058(4) 0.042(3) 0.051(3) -0.012(3) 0.032(3) 0.005(2)
N10 0.049(3) 0.045(3) 0.050(3) 0.000(3) 0.019(3) 0.002(2)
N6 0.065(4) 0.022(2) 0.051(3) -0.011(2) 0.034(3) -0.002(2)
N7 0.045(3) 0.029(2) 0.043(3) -0.007(2) 0.018(2) 0.002(2)
N13 0.093(5) 0.066(4) 0.052(3) -0.005(3) 0.037(3) 0.022(4)
N16 0.090(5) 0.034(3) 0.070(4) -0.019(3) 0.050(3) 0.000(3)
C35 0.045(3) 0.028(3) 0.040(3) -0.002(3) 0.013(3) 0.007(3)
N1 0.052(3) 0.057(3) 0.059(4) -0.012(3) 0.030(3) 0.011(3)
C34 0.051(4) 0.032(3) 0.041(3) -0.007(3) 0.018(3) -0.001(3)
C41 0.047(4) 0.032(3) 0.048(3) 0.001(3) 0.024(3) 0.002(3)
N4 0.067(4) 0.061(4) 0.053(3) -0.001(3) 0.043(3) 0.007(3)
C33 0.057(4) 0.035(3) 0.050(4) -0.011(3) 0.023(3) -0.001(3)
C40 0.054(4) 0.032(3) 0.047(4) -0.003(3) 0.012(3) 0.002(3)
N2 0.061(4) 0.044(3) 0.051(3) -0.003(3) 0.036(3) 0.004(3)
N23 0.049(3) 0.038(3) 0.090(4) 0.004(4) 0.002(3) -0.011(3)
N5 0.061(4) 0.073(4) 0.057(4) 0.004(3) 0.038(3) 0.017(3)
N12 0.083(5) 0.070(4) 0.056(4) -0.016(3) 0.032(3) 0.010(4)
C32 0.089(6) 0.037(4) 0.036(3) -0.013(3) 0.021(3) 0.001(3)
C59 0.054(4) 0.036(3) 0.067(4) 0.003(3) 0.014(3) -0.003(3)
C31 0.102(6) 0.036(4) 0.047(4) -0.005(3) 0.042(4) -0.003(4)
C37 0.060(4) 0.044(4) 0.059(4) -0.003(3) 0.034(3) 0.002(3)
C61 0.049(4) 0.049(4) 0.046(4) 0.004(3) 0.011(3) -0.005(3)
N17 0.065(4) 0.051(4) 0.057(3) -0.013(3) 0.011(3) -0.024(3)
C38 0.079(6) 0.048(4) 0.063(5) 0.004(4) 0.035(4) -0.002(4)
N8 0.074(4) 0.034(3) 0.085(4) -0.019(3) 0.049(3) -0.002(3)
C39 0.071(5) 0.041(4) 0.048(4) 0.007(3) 0.016(3) 0.002(3)
C58 0.055(4) 0.028(3) 0.051(4) -0.001(3) 0.006(3) -0.013(3)
C2 0.044(4) 0.068(5) 0.055(4) -0.004(4) 0.037(3) 0.003(3)
C1 0.063(4) 0.054(4) 0.048(4) 0.008(4) 0.035(3) 0.013(4)
C12 0.097(6) 0.060(5) 0.058(4) -0.001(4) 0.043(4) 0.006(4)
C60 0.057(4) 0.046(4) 0.037(3) -0.002(3) 0.017(3) -0.011(3)
C36 0.064(4) 0.032(3) 0.042(3) 0.000(3) 0.023(3) 0.004(3)
N20 0.139(7) 0.057(4) 0.123(7) -0.036(4) 0.106(6) -0.015(4)
N15 0.051(4) 0.044(3) 0.146(7) -0.009(4) 0.027(4) -0.005(3)
C3 0.070(5) 0.076(5) 0.060(5) 0.019(4) 0.042(4) 0.010(4)
C7 0.064(5) 0.053(4) 0.055(4) -0.003(3) 0.040(4) 0.009(3)
C13 0.076(5) 0.049(4) 0.054(4) -0.003(3) 0.048(4) 0.005(3)
N21 0.170(8) 0.069(4) 0.096(5) -0.033(4) 0.106(6) -0.030(5)
C8 0.069(5) 0.035(3) 0.056(4) -0.006(3) 0.046(4) 0.003(3)
C43 0.072(5) 0.029(3) 0.075(5) 0.000(4) 0.049(4) -0.001(3)
C6 0.053(4) 0.061(4) 0.048(4) 0.002(3) 0.032(3) 0.010(3)
N9 0.134(7) 0.040(3) 0.118(6) -0.013(4) 0.099(6) -0.014(4)
C14 0.075(6) 0.090(6) 0.051(4) 0.001(4) 0.034(4) 0.043(5)
C5 0.052(4) 0.064(4) 0.059(4) 0.006(4) 0.032(3) 0.003(3)
C19 0.059(5) 0.093(6) 0.062(5) -0.002(5) 0.025(4) 0.018(4)
C87 0.113(7) 0.083(6) 0.111(7) -0.046(6) 0.085(6) -0.033(5)
C17 0.066(6) 0.151(10) 0.050(5) 0.014(6) 0.021(4) 0.062(6)
C22 0.066(6) 0.060(5) 0.071(5) -0.008(4) 0.044(4) 0.006(4)
C29 0.089(5) 0.031(3) 0.084(5) -0.014(4) 0.064(4) -0.005(4)
C11 0.108(7) 0.053(4) 0.072(5) -0.004(5) 0.054(5) -0.006(5)
N22 0.151(8) 0.069(5) 0.080(5) -0.018(5) 0.017(5) 0.022(6)
C90 0.083(6) 0.071(5) 0.102(7) -0.013(5) 0.049(5) -0.011(5)
C30 0.095(5) 0.025(3) 0.055(4) -0.013(4) 0.044(4) -0.008(4)
C9 0.097(6) 0.048(4) 0.062(5) -0.022(4) 0.039(4) -0.010(4)
C62 0.038(4) 0.041(4) 0.180(11) 0.035(6) 0.009(5) -0.015(3)
C54 0.085(6) 0.033(4) 0.101(7) -0.001(5) -0.024(5) -0.017(4)
C4 0.041(4) 0.077(5) 0.076(5) 0.008(5) 0.024(4) -0.014(4)
C88 0.100(7) 0.059(5) 0.104(7) -0.020(5) 0.060(6) -0.009(4)
C20 0.067(5) 0.053(4) 0.048(4) -0.005(3) 0.036(3) 0.007(3)
C91 0.144(9) 0.048(4) 0.131(9) -0.002(5) 0.105(8) -0.004(5)
C15 0.070(5) 0.081(5) 0.052(4) -0.002(4) 0.043(4) 0.021(4)
C89 0.086(6) 0.062(5) 0.090(6) -0.029(5) 0.051(5) -0.008(4)
C27 0.086(6) 0.040(4) 0.151(9) -0.019(5) 0.084(6) -0.008(4)
C44 0.046(4) 0.036(3) 0.095(6) -0.019(4) 0.029(4) -0.010(3)
C10 0.099(6) 0.057(5) 0.074(5) -0.007(5) 0.054(5) -0.017(4)
C16 0.087(7) 0.124(8) 0.051(5) 0.012(5) 0.039(5) 0.042(6)
C53 0.051(4) 0.035(3) 0.100(6) 0.018(4) 0.001(4) -0.005(3)
C55 0.122(7) 0.048(5) 0.069(5) -0.015(5) -0.014(5) 0.011(5)
C95 0.112(7) 0.053(4) 0.122(7) -0.008(6) 0.079(6) -0.007(5)
C18 0.072(6) 0.136(9) 0.048(4) 0.027(5) 0.030(4) 0.035(6)
C21 0.067(5) 0.052(4) 0.057(4) -0.009(4) 0.027(4) 0.014(3)
C52 0.054(5) 0.043(4) 0.169(10) 0.018(6) -0.002(5) -0.015(4)
C84 0.186(12) 0.085(7) 0.145(10) 0.035(7) 0.122(10) 0.021(8)
C114 0.150(11) 0.110(8) 0.126(10) -0.056(8) 0.089(9) -0.044(8)
C26 0.109(7) 0.052(5) 0.207(12) 0.001(7) 0.113(8) 0.008(5)
C86 0.124(8) 0.062(5) 0.142(9) -0.024(6) 0.098(8) 0.004(5)
C56 0.121(8) 0.076(6) 0.088(7) -0.024(6) -0.040(6) 0.029(6)
C28 0.107(7) 0.047(4) 0.151(9) -0.030(6) 0.100(7) -0.016(5)
C113 0.182(12) 0.096(8) 0.106(9) -0.051(7) 0.095(9) -0.040(8)
C83 0.206(13) 0.086(7) 0.132(9) 0.000(7) 0.130(10) 0.007(8)
C92 0.180(12) 0.062(6) 0.123(10) -0.010(6) 0.098(9) -0.023(7)
C104 0.180(11) 0.074(6) 0.099(7) -0.041(6) 0.101(8) -0.041(7)
C99 0.164(10) 0.098(7) 0.093(7) -0.017(6) 0.097(7) -0.028(7)
C111 0.233(15) 0.082(7) 0.137(10) -0.036(7) 0.151(11) -0.026(8)
C96 0.135(9) 0.066(5) 0.170(10) -0.009(7) 0.107(8) 0.001(6)
C105 0.160(10) 0.072(6) 0.121(8) -0.004(6) 0.104(8) -0.023(6)
C24 0.152(12) 0.077(8) 0.39(3) -0.015(11) 0.215(16) -0.006(8)
C85 0.142(9) 0.070(6) 0.129(9) -0.025(6) 0.091(8) -0.023(6)
C106 0.187(13) 0.102(8) 0.099(8) -0.040(7) 0.075(8) -0.066(9)
C93 0.157(11) 0.058(6) 0.180(13) 0.012(8) 0.090(10) 0.007(7)
C74 0.103(9) 0.108(9) 0.214(15) -0.107(10) 0.043(9) -0.019(7)
C63 0.084(7) 0.079(7) 0.178(11) 0.020(8) 0.059(7) -0.024(5)
C23 0.174(13) 0.065(6) 0.225(15) -0.003(8) 0.154(12) -0.014(7)
C107 0.133(10) 0.109(9) 0.135(10) -0.049(8) 0.077(8) -0.005(8)
C50 0.086(7) 0.070(7) 0.263(18) 0.071(10) -0.014(9) -0.004(6)
C79 0.272(17) 0.056(6) 0.085(7) -0.027(6) 0.059(9) -0.003(8)
C51 0.042(5) 0.066(6) 0.247(16) 0.043(8) -0.001(7) -0.003(4)
C103 0.184(11) 0.086(7) 0.097(7) -0.008(6) 0.109(8) -0.022(7)
C97 0.117(9) 0.095(7) 0.211(13) -0.011(8) 0.118(9) -0.024(7)
C25 0.102(8) 0.082(7) 0.33(2) -0.003(10) 0.150(12) 0.009(6)
C112 0.128(9) 0.116(9) 0.115(9) -0.065(8) 0.078(7) -0.020(7)
C64 0.141(11) 0.120(10) 0.29(2) 0.098(12) 0.169(13) 0.038(8)
C80 0.201(13) 0.083(7) 0.137(10) 0.025(8) 0.093(10) 0.062(8)
C102 0.31(2) 0.104(11) 0.38(3) 0.043(15) 0.24(2) 0.022(13)
C72 0.161(14) 0.090(9) 0.59(5) -0.040(18) 0.25(2) -0.005(10)
C77 0.081(9) 0.112(11) 0.33(3) -0.089(15) 0.092(12) -0.032(7)
C67 0.33(2) 0.217(19) 0.180(15) 0.019(14) 0.170(16) -0.066(18)
C75 0.149(15) 0.26(3) 0.131(12) 0.006(15) 0.009(11) 0.044(16)
C109 0.093(10) 0.174(15) 0.60(4) -0.22(2) 0.126(18) -0.043(10)
C78 0.31(3) 0.22(2) 0.176(17) -0.062(18) 0.15(2) -0.02(2)
C101 0.258(19) 0.106(11) 0.39(2) -0.011(14) 0.241(19) -0.056(11)
C57 0.51(4) 0.28(3) 0.095(10) -0.001(14) 0.122(16) 0.17(3)
C69 0.152(12) 0.089(8) 0.214(17) -0.024(11) 0.106(12) -0.046(8)
C100 0.26(2) 0.108(11) 0.240(18) -0.057(12) 0.181(17) -0.089(12)
C73 0.105(11) 0.083(8) 0.43(3) -0.069(14) 0.099(15) -0.016(7)
C82 0.34(2) 0.130(13) 0.200(15) 0.041(12) 0.196(17) 0.095(14)
C94 0.217(19) 0.121(11) 0.206(17) 0.012(12) 0.119(15) 0.032(12)
C108 0.167(15) 0.152(15) 0.52(4) -0.17(2) 0.23(2) -0.069(13)
C81 0.38(2) 0.085(9) 0.167(13) -0.011(9) 0.171(14) 0.025(12)
C76 0.109(12) 0.23(2) 0.27(2) -0.100(19) 0.091(13) -0.047(13)
C65 0.23(3) 0.30(4) 0.71(8) 0.23(5) 0.34(4) 0.07(3)
C98 0.159(14) 0.138(12) 0.33(2) -0.044(15) 0.094(15) -0.024(11)
C68 0.30(2) 0.118(12) 0.192(15) 0.009(11) 0.151(16) -0.029(13)
C71 0.19(2) 0.167(19) 0.85(9) -0.01(4) 0.27(4) 0.010(17)
C110 0.187(18) 0.26(2) 0.64(4) -0.15(3) 0.15(2) 0.024(18)
C66 0.41(4) 0.099(12) 0.32(3) 0.013(16) 0.25(3) -0.006(17)
N14 0.071(5) 0.088(5) 0.097(5) -0.019(4) 0.044(4) -0.011(4)
C42 0.034(3) 0.040(3) 0.063(4) 0.002(4) 0.017(3) -0.006(3)
O1 0.088(4) 0.063(3) 0.052(3) -0.002(2) 0.042(3) -0.012(3)
O2 0.101(4) 0.057(3) 0.086(4) -0.030(3) 0.047(3) -0.010(3)
O3 0.141(6) 0.107(5) 0.072(4) -0.045(4) 0.063(4) -0.047(4)
O4 0.192(7) 0.066(4) 0.076(4) -0.017(4) 0.058(4) -0.028(4)
O5 0.193(8) 0.104(5) 0.074(4) -0.026(4) 0.010(4) 0.083(5)
O6 0.278(12) 0.052(4) 0.102(5) 0.004(4) 0.080(7) 0.022(5)
O7A 0.038(4) 0.094(6) 0.140(8) -0.040(6) 0.025(5) 0.005(4)
O8A 0.058(6) 0.041(5) 0.064(6) 0.005(4) 0.036(5) 0.006(4)
O9 0.106(9) 0.111(10) 0.079(7) -0.010(8) 0.039(7) -0.016(8)
O10 0.074(7) 0.074(7) 0.053(6) 0.006(5) 0.026(5) -0.009(5)
O11 0.100(5) 0.144(7) 0.286(12) -0.157(9) 0.084(7) -0.037(5)
O13 0.119(9) 0.044(5) 0.077(7) -0.006(6) 0.056(6) 0.000(6)
O12 0.054(6) 0.068(7) 0.068(6) 0.002(5) 0.022(5) -0.002(5)
O8B 0.087(8) 0.063(7) 0.076(7) -0.022(6) 0.021(6) -0.009(6)
O13B 0.098(9) 0.092(9) 0.070(7) -0.003(6) 0.047(6) 0.027(7)
O15 0.088(10) 0.23(2) 0.102(10) 0.094(13) -0.024(8) -0.070(11)
O7B 0.08(2) 0.049(17) 0.16(4) -0.04(2) 0.01(2) 0.010(14)

loop_
_atom_type_symbol
_atom_type_description
_atom_type_scat_dispersion_real
_atom_type_scat_dispersion_imag
_atom_type_scat_source
C C 0.0033 0.0016 'International Tables Vol C Tables 4.2.6.8 and 6.1.1.4'
H H 0.0000 0.0000 'International Tables Vol C Tables 4.2.6.8 and 6.1.1.4'
N N 0.0061 0.0033 'International Tables Vol C Tables 4.2.6.8 and 6.1.1.4'
Fe Fe 0.3463 0.8444 'International Tables Vol C Tables 4.2.6.8 and 6.1.1.4'
O O 0.0106 0.0060 'International Tables Vol C Tables 4.2.6.8 and 6.1.1.4'

loop_
_geom_angle_atom_site_label_1
_geom_angle_atom_site_label_2
_geom_angle_atom_site_label_3
_geom_angle
C44 Fe2 N8 99.0(3)
C44 Fe2 N6 178.0(3)
N8 Fe2 N6 81.1(2)
C44 Fe2 N7 99.0(3)
N8 Fe2 N7 162.1(2)
N6 Fe2 N7 81.0(2)
C44 Fe2 C42 88.8(3)
N8 Fe2 C42 89.4(3)
N6 Fe2 C42 89.2(2)
N7 Fe2 C42 91.3(2)
C44 Fe2 C43 87.0(3)
N8 Fe2 C43 88.6(2)
N6 Fe2 C43 95.0(3)
N7 Fe2 C43 92.1(2)
C42 Fe2 C43 175.0(3)
N1 Fe1 N3 161.0(3)
N1 Fe1 C22 98.6(3)
N3 Fe1 C22 100.3(3)
N1 Fe1 N2 81.0(2)
N3 Fe1 N2 80.1(2)
C22 Fe1 N2 178.5(3)
N1 Fe1 C20 88.8(3)
N3 Fe1 C20 91.0(2)
C22 Fe1 C20 89.6(3)
N2 Fe1 C20 89.0(3)
N1 Fe1 C21 92.6(3)
N3 Fe1 C21 88.5(3)
C22 Fe1 C21 87.5(3)
N2 Fe1 C21 93.9(3)
C20 Fe1 C21 177.0(3)
C7 N3 C8 102.9(5)
C7 N3 Fe1 115.3(5)
C8 N3 Fe1 141.7(5)
C35 N10 C36 102.7(5)
C34 N6 C30 122.4(6)
C34 N6 Fe2 119.3(4)
C30 N6 Fe2 118.3(5)
C35 N7 C41 104.6(5)
C35 N7 Fe2 112.5(4)
C41 N7 Fe2 142.8(4)
N10 C35 N7 115.1(5)
N10 C35 C34 127.6(5)
N7 C35 C34 117.2(5)
C15 N1 C1 103.6(6)
C15 N1 Fe1 141.5(6)
C1 N1 Fe1 114.7(4)
N6 C34 C33 120.4(6)
N6 C34 C35 109.9(5)
C33 C34 C35 129.6(6)
N7 C41 C36 107.4(5)
N7 C41 C40 130.4(6)
C36 C41 C40 122.1(6)
C7 N4 C13 104.5(6)
C32 C33 C34 117.6(7)
C39 C40 C41 116.6(6)
C2 N2 C6 123.5(6)
C2 N2 Fe1 117.9(5)
C6 N2 Fe1 118.4(4)
C54 N23 C58 112.8(7)
C54 N23 C62 106.8(7)
C58 N23 C62 110.0(6)
C54 N23 C53 110.2(6)
C58 N23 C53 105.1(5)
C62 N23 C53 112.1(7)
C1 N5 C14 102.6(7)
C33 C32 C31 120.8(7)
C60 C59 C58 111.3(5)
C30 C31 C32 117.8(6)
C38 C37 C36 118.9(7)
C37 C38 C39 119.7(7)
C29 N8 C27 102.6(7)
C29 N8 Fe2 114.9(5)
C27 N8 Fe2 142.5(6)
C40 C39 C38 121.9(6)
N23 C58 C59 114.7(5)
N2 C2 C3 119.2(6)
N2 C2 C1 112.4(6)
C3 C2 C1 128.4(7)
N5 C1 N1 116.3(6)
N5 C1 C2 129.7(7)
N1 C1 C2 114.0(6)
C11 C12 C13 116.9(8)
C59 C60 C61 112.0(5)
C41 C36 C37 120.8(6)
C41 C36 N10 110.1(6)
C37 C36 N10 129.1(6)
C95 N20 C86 112.0(8)
C95 N20 C87 105.3(6)
C86 N20 C87 112.8(8)
C95 N20 C91 108.4(7)
C86 N20 C91 107.9(7)
C87 N20 C91 110.4(8)
C4 C3 C2 118.6(7)
N4 C7 N3 115.5(6)
N4 C7 C6 128.5(7)
N3 C7 C6 116.0(6)
N4 C13 C8 109.6(6)
N4 C13 C12 130.9(7)
C8 C13 C12 119.5(7)
C107 N21 C111 110.5(10)
C107 N21 C99 103.6(7)
C111 N21 C99 115.0(8)
C107 N21 C103 114.0(8)
C111 N21 C103 108.3(7)
C99 N21 C103 105.5(9)
N3 C8 C9 130.3(7)
N3 C8 C13 107.5(6)
C9 C8 C13 122.2(7)
N16 C43 Fe2 179.4(8)
N2 C6 C5 120.2(6)
N2 C6 C7 110.1(6)
C5 C6 C7 129.6(7)
C29 N9 C28 102.1(8)
C16 C14 N5 129.7(9)
C16 C14 C15 119.8(9)
N5 C14 C15 110.5(7)
C6 C5 C4 116.4(6)
C18 C19 C15 117.8(9)
N20 C87 C88 114.5(7)
C18 C17 C16 120.5(8)
N14 C22 Fe1 179.4(8)
N9 C29 N8 117.4(7)
N9 C29 C30 128.1(8)
N8 C29 C30 114.3(6)
C12 C11 C10 123.0(8)
C69 N22 C75 110.3(11)
C69 N22 C74 106.0(11)
C75 N22 C74 114.7(10)
C69 N22 C79 107.2(8)
C75 N22 C79 104.4(9)
C74 N22 C79 114.0(10)
N6 C30 C31 120.9(7)
N6 C30 C29 111.2(6)
C31 C30 C29 127.9(7)
C10 C9 C8 115.8(8)
N23 C62 C63 114.4(7)
N23 C54 C55 116.5(6)
C3 C4 C5 122.0(7)
C87 C88 C89 109.0(7)
N13 C20 Fe1 177.4(7)
C92 C91 N20 117.3(8)
N1 C15 C19 131.8(8)
N1 C15 C14 107.0(7)
C19 C15 C14 121.2(7)
C90 C89 C88 112.9(7)
N8 C27 C28 107.6(8)
N8 C27 C26 131.5(8)
C28 C27 C26 120.9(8)
N15 C44 Fe2 177.4(8)
C9 C10 C11 122.5(8)
C14 C16 C17 117.3(10)
C52 C53 N23 113.9(6)
C56 C55 C54 108.9(9)
N20 C95 C96 116.4(7)
C19 C18 C17 123.3(9)
N12 C21 Fe1 178.1(8)
C53 C52 C51 109.1(7)
C83 C84 C85 108.9(11)
C25 C26 C27 117.0(11)
C85 C86 N20 114.2(7)
C57 C56 C55 106.5(11)
N9 C28 C27 110.2(7)
N9 C28 C23 128.4(10)
C27 C28 C23 121.3(10)
C112 C113 C114 112.0(10)
C91 C92 C93 111.6(10)
C103 C104 C105 111.2(8)
N21 C99 C100 114.7(8)
N21 C111 C112 115.2(8)
C97 C96 C95 113.6(9)
C106 C105 C104 111.6(9)
C25 C24 C23 124.6(10)
C86 C85 C84 109.0(9)
C94 C93 C92 113.9(11)
C73 C74 N22 119.8(12)
C64 C63 C62 110.8(11)
C24 C23 C28 114.0(11)
C108 C107 N21 118.2(10)
C80 C79 N22 111.7(9)
C50 C51 C52 112.3(11)
C104 C103 N21 118.1(8)
C96 C97 C98 113.1(12)
C26 C25 C24 122.0(12)
C113 C112 C111 111.4(9)
C65 C64 C63 109.3(16)
C81 C80 C79 105.6(11)
C71 C72 C73 115(2)
C78 C77 C76 110.8(19)
C68 C67 C66 106.9(17)
C76 C75 N22 126.1(16)
C110 C109 C108 129.4(18)
C102 C101 C100 125.2(16)
N22 C69 C68 124.2(12)
C101 C100 C99 107.9(13)
C74 C73 C72 109.6(13)
C109 C108 C107 115.2(14)
C80 C81 C82 107.3(13)
C75 C76 C77 125.9(16)
C69 C68 C67 112.5(15)
N17 C42 Fe2 178.7(6)

loop_
_geom_bond_atom_site_label_1
_geom_bond_atom_site_label_2
_geom_bond_distance
Fe2 C44 1.903(8)
Fe2 N8 1.945(6)
Fe2 N6 1.947(5)
Fe2 N7 1.960(5)
Fe2 C42 1.964(7)
Fe2 C43 1.971(7)
Fe1 N1 1.934(6)
Fe1 N3 1.938(6)
Fe1 C22 1.952(9)
Fe1 N2 1.953(6)
Fe1 C20 1.961(7)
Fe1 C21 1.974(7)
N3 C7 1.362(9)
N3 C8 1.400(8)
N10 C35 1.329(8)
N10 C36 1.399(8)
N6 C34 1.316(8)
N6 C30 1.325(8)
N7 C35 1.367(7)
N7 C41 1.373(8)
N13 C20 1.143(8)
N16 C43 1.147(8)
C35 C34 1.462(9)
N1 C15 1.377(9)
N1 C1 1.401(9)
C34 C33 1.386(9)
C41 C36 1.382(9)
C41 C40 1.401(9)
N4 C7 1.335(9)
N4 C13 1.356(9)
C33 C32 1.382(10)
C40 C39 1.390(10)
N2 C2 1.331(9)
N2 C6 1.354(9)
N23 C54 1.482(12)
N23 C58 1.508(8)
N23 C62 1.529(11)
N23 C53 1.531(9)
N5 C1 1.308(9)
N5 C14 1.403(11)
N12 C21 1.134(9)
C32 C31 1.382(11)
C59 C60 1.525(9)
C59 C58 1.534(9)
C31 C30 1.368(10)
C37 C38 1.386(10)
C37 C36 1.388(9)
C61 C60 1.525(9)
N17 C42 1.139(8)
C38 C39 1.415(11)
N8 C29 1.363(10)
N8 C27 1.366(10)
C2 C3 1.390(11)
C2 C1 1.447(10)
C12 C11 1.346(12)
C12 C13 1.431(10)
N20 C95 1.511(11)
N20 C86 1.514(14)
N20 C87 1.516(10)
N20 C91 1.543(13)
N15 C44 1.160(9)
C3 C4 1.367(11)
C7 C6 1.439(10)
C13 C8 1.405(10)
N21 C107 1.507(11)
N21 C111 1.517(15)
N21 C99 1.524(12)
N21 C103 1.590(14)
C8 C9 1.402(10)
C6 C5 1.379(10)
N9 C29 1.317(9)
N9 C28 1.369(12)
C14 C16 1.396(11)
C14 C15 1.409(12)
C5 C4 1.419(10)
C19 C18 1.345(11)
C19 C15 1.398(12)
C87 C88 1.525(12)
C17 C18 1.366(15)
C17 C16 1.420(14)
C22 N14 1.133(10)
C29 C30 1.490(11)
C11 C10 1.384(12)
N22 C69 1.396(12)
N22 C75 1.484(13)
N22 C74 1.487(12)
N22 C79 1.529(14)
C90 C89 1.493(12)
C9 C10 1.376(11)
C62 C63 1.568(16)
C54 C55 1.528(14)
C88 C89 1.525(11)
C91 C92 1.508(15)
C27 C28 1.404(13)
C27 C26 1.418(14)
C53 C52 1.526(11)
C55 C56 1.468(13)
C95 C96 1.512(12)
C52 C51 1.564(14)
C84 C83 1.468(15)
C84 C85 1.589(16)
C114 C113 1.499(17)
C26 C25 1.365(14)
C86 C85 1.484(15)
C56 C57 1.386(16)
C28 C23 1.445(14)
C113 C112 1.460(16)
C92 C93 1.571(16)
C104 C103 1.439(15)
C104 C105 1.583(15)
C99 C100 1.546(17)
C111 C112 1.532(18)
C96 C97 1.427(14)
C105 C106 1.510(17)
C24 C25 1.37(2)
C24 C23 1.38(2)
C93 C94 1.433(19)
C74 C73 1.449(14)
C63 C64 1.490(15)
C107 C108 1.472(13)
C50 C51 1.559(17)
C79 C80 1.525(9)
C97 C98 1.44(2)
C64 C65 1.441(19)
C80 C81 1.42(2)
C102 C101 1.355(15)
C72 C71 1.459(17)
C72 C73 1.495(17)
C77 C78 1.418(16)
C77 C76 1.451(15)
C67 C68 1.512(16)
C67 C66 1.546(16)
C75 C76 1.310(15)
C109 C110 1.415(18)
C109 C108 1.456(16)
C101 C100 1.468(14)
C69 C68 1.411(14)
C82 C81 1.52(2)
